data_4509762
loop_
_publ_author_name
'Martins, Felipe T.'
'Paparidis, Nikolas'
'Doriguetto, Ant\^onio C.'
'Ellena, Javier'

_publ_section_title
;
 Crystal Engineering of an Anti-HIV Drug Based on the Recognition of
 Assembling Molecular Frameworks
;
_journal_issue 12
_journal_name_full 'Crystal Growth &amp; Design'
_journal_page_first 5283
_journal_paper_doi 10.1021/cg900790f
_journal_volume 9
_journal_year 2009
_chemical_absolute_configuration '2R 5S'
_chemical_formula_moiety 'C8 H12 N3 O3 S, C4 H3 O4'
_chemical_formula_sum 'C12 H15 N3 O7 S'
_chemical_formula_weight 345.33
_chemical_name_systematic
;
 4-amino-1-[(2R,5S)-2-(hydroxymethyl)-1,3-oxathiolan-5-yl]-(1H)-pyrimidin-2-one 
maleate
;
_space_group_IT_number 19
_symmetry_cell_setting orthorhombic
_symmetry_Int_Tables_number 19
_symmetry_space_group_name_Hall 'P 2ac 2ab'
_symmetry_space_group_name_H-M 'P 21 21 21'
_audit_creation_date 2008-08-26T18:54:52-00:00
_audit_creation_method 'WinGx routine CIF_UPDATE'
_cell_angle_alpha 90.00
_cell_angle_beta 90.00
_cell_angle_gamma 90.00
_cell_formula_units_Z 4
_cell_length_a 5.4584(3)
_cell_length_b 12.8761(8)
_cell_length_c 21.8161(13)
_cell_measurement_reflns_used 3165
_cell_measurement_temperature 298(1)
_cell_measurement_theta_max 26.022
_cell_measurement_theta_min 2.91
_cell_volume 1533.30(16)
_computing_cell_refinement 'HKL Scalepack (Otwinowski & Minor 1997)'
_computing_data_collection 'Collect (Bruker AxS BV, 1997-2004)'
_computing_data_reduction 'HKL Denzo and Scalepack (Otwinowski & Minor 1997)'
_computing_molecular_graphics 'Ortep-3 for Windows (Farrugia, 1997)'
_computing_publication_material 'WinGx publication routines (Farrugia, 1999)'
_computing_structure_refinement 'SHELxL-97 (Sheldrick, 1997)'
_computing_structure_solution 'SHELxS-86 (Sheldrick, 1986)'
_diffrn_ambient_temperature 298(1)
_diffrn_measured_fraction_theta_full 0.986
_diffrn_measured_fraction_theta_max 0.986
_diffrn_measurement_device '95mm CCD camera on \k-goniostat'
_diffrn_measurement_device_type KappaCCD
_diffrn_measurement_method 'CCD rotation images, thick slices'
_diffrn_radiation_probe x-ray
_diffrn_radiation_type MoK\a
_diffrn_radiation_wavelength 0.71073
_diffrn_reflns_av_R_equivalents 0.0621
_diffrn_reflns_av_sigmaI/netI 0.1033
_diffrn_reflns_limit_h_max 6
_diffrn_reflns_limit_h_min -6
_diffrn_reflns_limit_k_max 13
_diffrn_reflns_limit_k_min -15
_diffrn_reflns_limit_l_max 25
_diffrn_reflns_limit_l_min -25
_diffrn_reflns_number 5067
_diffrn_reflns_theta_full 25.53
_diffrn_reflns_theta_max 25.53
_diffrn_reflns_theta_min 3.22
_exptl_absorpt_coefficient_mu 0.252
_exptl_absorpt_correction_type none
_exptl_crystal_colour colourless
_exptl_crystal_density_diffrn 1.496
_exptl_crystal_density_method 'not measured'
_exptl_crystal_description plate
_exptl_crystal_F_000 720
_exptl_crystal_size_max 0.354
_exptl_crystal_size_mid 0.061
_exptl_crystal_size_min 0.051
_refine_diff_density_max 0.175
_refine_diff_density_min -0.220
_refine_diff_density_rms 0.045
_refine_ls_abs_structure_details 'Flack H D (1983), 1202 Friedel pairs'
_refine_ls_abs_structure_Flack 0.18(14)
_refine_ls_extinction_method none
_refine_ls_goodness_of_fit_ref 0.993
_refine_ls_hydrogen_treatment mixed
_refine_ls_matrix_type full
_refine_ls_number_parameters 223
_refine_ls_number_reflns 2808
_refine_ls_number_restraints 0
_refine_ls_restrained_S_all 0.993
_refine_ls_R_factor_all 0.1094
_refine_ls_R_factor_gt 0.0473
_refine_ls_shift/su_max 0.000
_refine_ls_shift/su_mean 0.000
_refine_ls_structure_factor_coef Fsqd
_refine_ls_weighting_details 'calc w=1/[\s^2^(Fo^2^)+(0.0441P)^2^+0.0000P] where P=(Fo^2^+2Fc^2^)/3'
_refine_ls_weighting_scheme calc
_refine_ls_wR_factor_gt 0.0839
_refine_ls_wR_factor_ref 0.1378
_reflns_number_gt 1415
_reflns_number_total 2808
_reflns_threshold_expression >2sigma(I)
_cod_data_source_file cg900790fsup1.cif
_cod_data_source_block LamMaleate_298K
_cod_original_sg_symbol_H-M P212121
_cod_database_code 4509762

loop_
_symmetry_equiv_pos_as_xyz
'x, y, z'
'-x+1/2, -y, z+1/2'
'x+1/2, -y+1/2, -z'
'-x, y+1/2, -z+1/2'

loop_
_atom_site_label
_atom_site_type_symbol
_atom_site_fract_x
_atom_site_fract_y
_atom_site_fract_z
_atom_site_U_iso_or_equiv
_atom_site_adp_type
_atom_site_occupancy
_atom_site_symmetry_multiplicity
_atom_site_calc_flag
_atom_site_refinement_flags
S3' S 1.0639(2) 0.83508(10) 0.96030(5) 0.0725(4) Uani 1 1 d .
O1' O 1.3475(5) 0.8703(2) 0.86607(12) 0.0588(8) Uani 1 1 d .
O2 O 0.8126(6) 0.7399(2) 0.76474(13) 0.0687(9) Uani 1 1 d .
N3 N 0.6351(6) 0.8961(3) 0.74899(16) 0.0547(10) Uani 1 1 d .
O1xM O 1.3207(6) 0.7974(2) 0.67495(14) 0.0754(10) Uani 1 1 d .
N4 N 0.4302(8) 1.0496(3) 0.73637(19) 0.0689(12) Uani 1 1 d .
O5' O 1.2971(6) 1.0585(3) 0.93826(15) 0.0791(10) Uani 1 1 d .
O1yM O 1.0950(6) 0.9386(3) 0.66315(14) 0.0742(9) Uani 1 1 d .
N1 N 0.9687(7) 0.8794(3) 0.81506(14) 0.0523(9) Uani 1 1 d .
O4yM O 0.7322(7) 0.9903(3) 0.60538(19) 0.0891(12) Uani 1 1 d .
C4 C 0.6096(8) 0.9989(4) 0.7623(2) 0.0564(12) Uani 1 1 d .
O4xM O 0.4908(7) 0.9203(3) 0.53650(19) 0.1215(15) Uani 1 1 d .
C2 C 0.8072(8) 0.8326(4) 0.77615(19) 0.0562(11) Uani 1 1 d .
C1' C 1.1544(8) 0.8097(3) 0.8437(2) 0.0606(12) Uani 1 1 d .
H1' H 1.2175 0.7617 0.8126 0.073 Uiso 1 1 calc R
C6 C 0.9548(8) 0.9827(3) 0.82779(18) 0.0567(12) Uani 1 1 d .
H6 H 1.0677 1.0118 0.8547 0.068 Uiso 1 1 calc R
C4' C 1.3642(8) 0.8721(4) 0.93170(18) 0.0620(13) Uani 1 1 d .
H4' H 1.4826 0.8192 0.9445 0.074 Uiso 1 1 calc R
C5' C 1.4523(9) 0.9752(4) 0.9538(2) 0.0733(13) Uani 1 1 d .
H5'x H 1.4689 0.9726 0.9981 0.088 Uiso 1 1 calc R
H5'y H 1.6136 0.9882 0.9368 0.088 Uiso 1 1 calc R
C5 C 0.7828(9) 1.0436(4) 0.80266(19) 0.0603(12) Uani 1 1 d .
H5 H 0.7776 1.1142 0.8116 0.072 Uiso 1 1 calc R
C2' C 1.0465(9) 0.7479(3) 0.89600(18) 0.0727(14) Uani 1 1 d .
H2'x H 1.1409 0.6853 0.9035 0.087 Uiso 1 1 calc R
H2'y H 0.8780 0.7288 0.8874 0.087 Uiso 1 1 calc R
C1M C 1.1513(9) 0.8456(4) 0.6499(2) 0.0653(13) Uani 1 1 d .
C2M C 1.0061(11) 0.7901(4) 0.6026(2) 0.0868(16) Uani 1 1 d .
H2M H 1.0649 0.7242 0.5933 0.104 Uiso 1 1 calc R
C4M C 0.6691(11) 0.9143(5) 0.5704(3) 0.0849(17) Uani 1 1 d .
C3M C 0.8089(11) 0.8169(5) 0.5714(2) 0.0957(18) Uani 1 1 d .
H3M H 0.7483 0.7654 0.5456 0.115 Uiso 1 1 calc R
H3 H 0.537(10) 0.863(4) 0.725(2) 0.115 Uiso 1 1 d .
H4Nx H 0.319(10) 1.019(4) 0.710(2) 0.115 Uiso 1 1 d .
H4Ny H 0.393(10) 1.113(4) 0.749(2) 0.115 Uiso 1 1 d .
H5'O H 1.181(11) 1.056(5) 0.974(3) 0.144 Uiso 1 1 d .
H4OM H 0.934(11) 0.979(4) 0.627(3) 0.144 Uiso 1 1 d .

loop_
_atom_site_aniso_label
_atom_site_aniso_U_11
_atom_site_aniso_U_22
_atom_site_aniso_U_33
_atom_site_aniso_U_23
_atom_site_aniso_U_13
_atom_site_aniso_U_12
S3' 0.0626(8) 0.0876(10) 0.0673(7) 0.0205(7) 0.0063(7) -0.0029(7)
O1' 0.0522(19) 0.072(2) 0.0522(17) 0.0048(15) -0.0015(14) -0.0031(15)
O2 0.075(2) 0.045(2) 0.086(2) -0.0064(17) -0.0139(18) -0.0002(18)
N3 0.054(3) 0.048(2) 0.062(2) 0.0013(19) -0.0035(19) -0.0048(19)
O1xM 0.074(2) 0.071(2) 0.082(2) -0.0032(18) -0.0260(19) -0.006(2)
N4 0.065(3) 0.062(3) 0.079(3) -0.001(2) -0.009(2) 0.012(3)
O5' 0.089(3) 0.077(2) 0.071(2) 0.0013(18) -0.0049(19) 0.002(2)
O1yM 0.071(2) 0.073(3) 0.079(2) -0.011(2) -0.0115(19) 0.002(2)
N1 0.056(2) 0.044(2) 0.056(2) 0.0006(18) -0.0047(19) -0.0005(19)
O4yM 0.075(3) 0.089(3) 0.103(3) 0.010(2) -0.007(2) 0.007(2)
C4 0.060(3) 0.050(3) 0.059(3) 0.004(2) 0.007(2) 0.003(3)
O4xM 0.093(3) 0.163(4) 0.109(3) 0.041(3) -0.041(3) -0.009(3)
C2 0.056(3) 0.054(3) 0.059(3) 0.005(3) 0.003(2) 0.001(3)
C1' 0.055(3) 0.057(3) 0.070(3) 0.005(2) -0.006(3) 0.002(2)
C6 0.056(3) 0.054(3) 0.060(3) -0.001(2) -0.003(2) -0.006(3)
C4' 0.051(3) 0.080(4) 0.055(3) 0.009(2) 0.002(2) -0.001(2)
C5' 0.068(3) 0.093(4) 0.059(3) 0.006(3) -0.007(3) 0.000(3)
C5 0.065(3) 0.049(3) 0.067(3) -0.005(2) -0.001(3) -0.006(3)
C2' 0.072(3) 0.066(3) 0.081(3) 0.017(3) -0.004(3) -0.003(3)
C1M 0.058(3) 0.068(4) 0.069(3) 0.003(3) -0.003(3) -0.008(3)
C2M 0.103(4) 0.066(3) 0.091(4) -0.010(3) -0.026(4) -0.004(3)
C4M 0.068(4) 0.103(5) 0.084(4) 0.035(4) 0.000(4) -0.010(4)
C3M 0.099(4) 0.092(5) 0.096(4) 0.007(3) -0.039(4) -0.014(4)

loop_
_geom_angle_atom_site_label_1
_geom_angle_atom_site_label_2
_geom_angle_atom_site_label_3
_geom_angle
C2' S3' C4' 86.8(2)
C1' O1' C4' 113.8(3)
C4 N3 C2 123.6(4)
C6 N1 C2 121.5(4)
C6 N1 C1' 122.7(4)
C2 N1 C1' 115.7(4)
N4 C4 N3 118.0(4)
N4 C4 C5 124.6(5)
N3 C4 C5 117.4(4)
O2 C2 N1 123.0(4)
O2 C2 N3 120.6(4)
N1 C2 N3 116.4(4)
O1' C1' N1 108.8(3)
O1' C1' C2' 109.0(3)
N1 C1' C2' 111.7(4)
C5 C6 N1 121.9(4)
O1' C4' C5' 111.0(4)
O1' C4' S3' 106.3(3)
C5' C4' S3' 114.4(3)
O5' C5' C4' 113.9(4)
C6 C5 C4 118.9(4)
C1' C2' S3' 103.8(3)
O1xM C1M O1yM 123.6(5)
O1xM C1M C2M 117.5(5)
O1yM C1M C2M 118.9(5)
C3M C2M C1M 132.0(6)
O4xM C4M O4yM 121.5(6)
O4xM C4M C3M 118.4(6)
O4yM C4M C3M 120.0(5)
C2M C3M C4M 130.9(6)

loop_
_geom_bond_atom_site_label_1
_geom_bond_atom_site_label_2
_geom_bond_distance
S3' C2' 1.800(4)
S3' C4' 1.818(4)
O1' C1' 1.399(5)
O1' C4' 1.435(4)
O2 C2 1.220(5)
N3 C4 1.362(5)
N3 C2 1.380(5)
O1xM C1M 1.241(5)
N4 C4 1.307(6)
O5' C5' 1.409(5)
O1yM C1M 1.269(5)
N1 C6 1.360(5)
N1 C2 1.364(5)
N1 C1' 1.492(5)
O4yM C4M 1.288(6)
C4 C5 1.414(6)
O4xM C4M 1.224(6)
C1' C2' 1.510(5)
C6 C5 1.341(6)
C4' C5' 1.492(6)
C1M C2M 1.485(6)
C2M C3M 1.320(6)
C4M C3M 1.468(8)
